data_2100762
loop_
_publ_author_name
'Fallon, G. D.'
'Gatehouse, B. M.'
'Middleton, S.'
'Vanni, S. P.'

_publ_section_title
;
 Structure of the bromohydrin of an octahydronaphthalene derivative
;
_journal_issue 2
_journal_name_full 'Acta Crystallographica Section B'
_journal_page_first 227
_journal_page_last 230
_journal_paper_doi 10.1107/S0108768191013812
_journal_volume 48
_journal_year 1992
_chemical_formula_sum 'C11 H19 Br O'
_chemical_formula_weight 247.2
_symmetry_cell_setting tetragonal
_symmetry_space_group_name_H-M 'I -4'
_cell_angle_alpha 90
_cell_angle_beta 90
_cell_angle_gamma 90
_cell_formula_units_Z 8
_cell_length_a 14.146(6)
_cell_length_b 14.146(6)
_cell_length_c 11.910(8)
_cell_volume 2383(2)
_diffrn_radiation_type Mo
_diffrn_radiation_wavelength 0.71073
_exptl_absorpt_coefficient_mu 3.38
_exptl_crystal_density_diffrn 1.38
_exptl_crystal_density_meas 1.37(2)
_exptl_crystal_F_000 1024
_cod_data_source_file al0506.cif
_cod_data_source_block al0506a
_cod_original_formula_sum 'C11 H19 Br1 O1'
_cod_database_code 2100762

loop_
_atom_site_label
_atom_site_fract_x
_atom_site_fract_y
_atom_site_fract_z
_atom_site_U_iso_or_equiv
Br .37913(9) -.43134(9) -.39902(12) .0443(5)
O .1323(5) -.5327(5) -.2526(6) .032(3)
C(1) .2385(8) -.6289(7) -.3574(10) .035(4)
C(2) .2045(7) -.5293(8) -.3412(10) .032(4)
C(3) .2842(7) -.4673(7) -.2870(10) .026(4)
C(4) .3322(8) -.5145(7) -.1885(10) .034(4)
C(4A) .3658(8) -.6148(7) -.2139(10) .029(4)
C(5) .4129(10) -.6600(9) -.1128(13) .061(5)
C(6) .4457(10) -.7612(10) -.1390(12) .064(6)
C(7) .3668(10) -.8206(9) -.1831(12) .059(6)
C(8) .3182(9) -.7752(8) -.2839(11) .042(5)
C(8A) .2839(8) -.6753(7) -.2573(10) .029(4)
C(9) .1619(9) -.4878(8) -.4434(9) .041(4)
H .0970 -.4835 -.2701 ?
H(1A) .2833 -.6285 -.4179 ?
H(1B) .1870 -.6684 -.3808 ?
H(3A) .2561 -.4099 -.2600 ?
H(4A) .2867 -.5172 -.1289 ?
H(4B) .3833 -.4751 -.1634 ?
H(4AA) .4119 -.6104 -.2729 ?
H(5A) .4668 -.6232 -.0910 ?
H(5B) .3700 -.6613 -.0504 ?
H(6A) .4975 -.7593 -.1910 ?
H(6B) .4679 -.7898 -.0709 ?
H(7A) .3925 -.8804 -.2060 ?
H(7B) .3205 -.8326 -.1258 ?
H(8A) .3622 -.7718 -.3451 ?
H(8B) .2662 -.8141 -.3073 ?
H(8AA) .2379 -.6809 -.1984 ?
H(9A) .1136 -.5298 -.4700 ?
H(9B) .1342 -.4280 -.4240 ?
H(9C) .2083 -.4787 -.5012 ?

loop_
_geom_bond_atom_site_label_1
_geom_bond_atom_site_label_2
_geom_bond_distance
Br C(3) 1.961(11)
C(1) C(2) 1.501(15)
C(2) C(3) 1.568(15)
C(3) C(4) 1.510(16)
C(4A) C(5) 1.518(18)
C(5) C(6) 1.537(19)
C(7) C(8) 1.526(19)
O C(2) 1.469(13)
C(1) C(8A) 1.505(16)
C(2) C(9) 1.479(16)
C(4) C(4A) 1.526(15)
C(4A) C(8A) 1.531(15)
C(6) C(7) 1.49(2)
C(8) C(8A) 1.526(16)
